data_1570397
loop_
_publ_author_name
'Marrett, Joseph M.'
'Titi, Hatem M.'
'Teoh, Yong'
'Fri&#x161;&#x10d;i&#x107;, Tomislav'

_publ_section_title
;
 Supramolecular "baking powder": a hexameric halogen-bonded phosphonium
 salt cage encapsulates and functionalises small-molecule carbonyl
 compounds.
;
_journal_issue 1
_journal_name_full 'Chemical science'
_journal_page_first 298
_journal_page_last 306
_journal_paper_doi 10.1039/d2sc04615f
_journal_volume 15
_journal_year 2023
_chemical_formula_sum 'C24 H25 Br3 N O P'
_chemical_formula_weight 614.15
_chemical_name_systematic '(dibromomethyl)triphenylphosphonium bromide N-Methylpyrrolidone solvate'
_space_group_crystal_system trigonal
_space_group_IT_number 148
_space_group_name_Hall '-R 3'
_space_group_name_H-M_alt 'R -3 :H'
_atom_sites_solution_hydrogens geom
_atom_sites_solution_primary iterative
_atom_sites_solution_secondary difmap
_audit_creation_method SHELXL-2017/1
_audit_update_record
;
2021-07-07 deposited with the CCDC.	2023-11-21 downloaded from the CCDC.
;
_cell_angle_alpha 90
_cell_angle_beta 90
_cell_angle_gamma 120
_cell_formula_units_Z 18
_cell_length_a 33.612(2)
_cell_length_b 33.612(2)
_cell_length_c 11.4292(7)
_cell_measurement_reflns_used 3388
_cell_measurement_temperature 298(2)
_cell_measurement_theta_max 72.170
_cell_measurement_theta_min 2.629
_cell_volume 11182.4(12)
_computing_cell_refinement 'Bruker APEX3'
_computing_data_collection 'Bruker APEX3'
_computing_data_reduction 'Bruker APEX3'
_computing_publication_material 'enCIFer 2020.2.0'
_computing_structure_refinement 'SHELXL-2017/1 (Sheldrick, 2017)'
_computing_structure_solution 'SHELXT 2014/5 (Sheldrick, 2014)'
_diffrn_ambient_temperature 298(2)
_diffrn_measured_fraction_theta_full 1.000
_diffrn_measured_fraction_theta_max 1.000
_diffrn_measurement_device_type 'Bruker AXS D8'
_diffrn_measurement_method '\f and \w scans'
_diffrn_radiation_type CuK\a
_diffrn_radiation_wavelength 1.54178
_diffrn_reflns_av_R_equivalents 0.0943
_diffrn_reflns_av_unetI/netI 0.0277
_diffrn_reflns_Laue_measured_fraction_full 1.000
_diffrn_reflns_Laue_measured_fraction_max 1.000
_diffrn_reflns_limit_h_max 41
_diffrn_reflns_limit_h_min -41
_diffrn_reflns_limit_k_max 41
_diffrn_reflns_limit_k_min -41
_diffrn_reflns_limit_l_max 11
_diffrn_reflns_limit_l_min -14
_diffrn_reflns_number 76439
_diffrn_reflns_point_group_measured_fraction_full 1.000
_diffrn_reflns_point_group_measured_fraction_max 1.000
_diffrn_reflns_theta_full 67.679
_diffrn_reflns_theta_max 72.170
_diffrn_reflns_theta_min 2.629
_exptl_absorpt_coefficient_mu 6.750
_exptl_absorpt_correction_T_max 0.7536
_exptl_absorpt_correction_T_min 0.4904
_exptl_absorpt_correction_type multi-scan
_exptl_absorpt_process_details 'Bruker AXScale'
_exptl_crystal_colour colorless
_exptl_crystal_density_diffrn 1.642
_exptl_crystal_density_method 'not measured'
_exptl_crystal_description needle
_exptl_crystal_F_000 5472
_exptl_crystal_size_max 0.338
_exptl_crystal_size_mid 0.049
_exptl_crystal_size_min 0.026
_refine_diff_density_max 0.387
_refine_diff_density_min -0.626
_refine_diff_density_rms 0.081
_refine_ls_extinction_method none
_refine_ls_goodness_of_fit_ref 1.086
_refine_ls_hydrogen_treatment constr
_refine_ls_matrix_type full
_refine_ls_number_parameters 272
_refine_ls_number_reflns 4907
_refine_ls_number_restraints 18
_refine_ls_restrained_S_all 1.094
_refine_ls_R_factor_all 0.0741
_refine_ls_R_factor_gt 0.0419
_refine_ls_shift/su_max 0.001
_refine_ls_shift/su_mean 0.000
_refine_ls_structure_factor_coef Fsqd
_refine_ls_weighting_details 'w=1/[\s^2^(Fo^2^)+(0.0484P)^2^+70.9250P] where P=(Fo^2^+2Fc^2^)/3'
_refine_ls_weighting_scheme calc
_refine_ls_wR_factor_gt 0.1021
_refine_ls_wR_factor_ref 0.1365
_reflns_Friedel_coverage 0.000
_reflns_number_gt 3388
_reflns_number_total 4907
_reflns_threshold_expression 'I > 2\s(I)'
_cod_data_source_file d2sc04615f2.cif
_cod_data_source_block 1_NMP
_cod_depositor_comments 'Adding full bibliography for 1570391--1570408.cif.'
_cod_original_cell_volume 11182.4(17)
_cod_database_code 1570397
_shelx_shelxl_version_number 2017/1
_shelx_space_group_comment
;
The symmetry employed for this shelxl refinement is uniquely defined
by the following loop, which should always be used as a source of
symmetry information in preference to the above space-group names.
They are only intended as comments.
;
_shelx_estimated_absorpt_t_min 0.209
_shelx_estimated_absorpt_t_max 0.844

loop_
_space_group_symop_operation_xyz
'x, y, z'
'-y, x-y, z'
'-x+y, -x, z'
'x+2/3, y+1/3, z+1/3'
'-y+2/3, x-y+1/3, z+1/3'
'-x+y+2/3, -x+1/3, z+1/3'
'x+1/3, y+2/3, z+2/3'
'-y+1/3, x-y+2/3, z+2/3'
'-x+y+1/3, -x+2/3, z+2/3'
'-x, -y, -z'
'y, -x+y, -z'
'x-y, x, -z'
'-x+2/3, -y+1/3, -z+1/3'
'y+2/3, -x+y+1/3, -z+1/3'
'x-y+2/3, x+1/3, -z+1/3'
'-x+1/3, -y+2/3, -z+2/3'
'y+1/3, -x+y+2/3, -z+2/3'
'x-y+1/3, x+2/3, -z+2/3'

loop_
_atom_site_label
_atom_site_type_symbol
_atom_site_fract_x
_atom_site_fract_y
_atom_site_fract_z
_atom_site_U_iso_or_equiv
_atom_site_adp_type
_atom_site_occupancy
_atom_site_site_symmetry_order
_atom_site_calc_flag
_atom_site_refinement_flags_posn
_atom_site_refinement_flags_adp
_atom_site_refinement_flags_occupancy
_atom_site_disorder_assembly
_atom_site_disorder_group
P1 P 0.84218(5) 0.58184(5) 0.40760(10) 0.0534(3) Uani 1 1 d . . . . .
C2 C 0.89095(19) 0.58974(19) 0.3244(4) 0.0572(12) Uani 1 1 d . . . . .
C3 C 0.93424(19) 0.6274(2) 0.3406(5) 0.0634(13) Uani 1 1 d . . . . .
H3 H 0.939308 0.648258 0.400141 0.076 Uiso 1 1 calc R U . . .
C5 C 0.9623(3) 0.6037(3) 0.1793(6) 0.086(2) Uani 1 1 d . . . . .
H5 H 0.986429 0.608391 0.130516 0.103 Uiso 1 1 calc R U . . .
C4 C 0.9700(2) 0.6340(2) 0.2682(6) 0.0785(17) Uani 1 1 d . . . . .
H4 H 0.999288 0.658940 0.279977 0.094 Uiso 1 1 calc R U . . .
C8 C 0.80468(19) 0.52177(19) 0.4335(4) 0.0564(12) Uani 1 1 d . . . . .
C6 C 0.9196(3) 0.5666(3) 0.1612(5) 0.089(2) Uani 1 1 d . . . . .
H6 H 0.914885 0.546381 0.100116 0.107 Uiso 1 1 calc R U . . .
C7 C 0.8832(2) 0.5588(2) 0.2332(5) 0.0730(16) Uani 1 1 d . . . . .
H7 H 0.854137 0.533558 0.221223 0.088 Uiso 1 1 calc R U . . .
C9 C 0.7570(2) 0.5034(2) 0.4358(5) 0.0658(14) Uani 1 1 d . . . . .
H9 H 0.744306 0.522041 0.423591 0.079 Uiso 1 1 calc R U . . .
C10 C 0.7292(2) 0.4569(3) 0.4566(5) 0.0809(18) Uani 1 1 d . . . . .
H10 H 0.697439 0.443969 0.455111 0.097 Uiso 1 1 calc R U . . .
C11 C 0.7480(3) 0.4295(2) 0.4796(6) 0.0840(19) Uani 1 1 d . . . . .
H11 H 0.728863 0.398403 0.495272 0.101 Uiso 1 1 calc R U . . .
C12 C 0.7945(3) 0.4476(2) 0.4795(5) 0.0785(18) Uani 1 1 d . . . . .
H12 H 0.806763 0.428776 0.495953 0.094 Uiso 1 1 calc R U . . .
C13 C 0.8234(2) 0.4934(2) 0.4554(5) 0.0671(14) Uani 1 1 d . . . . .
H13 H 0.855058 0.505466 0.453631 0.080 Uiso 1 1 calc R U . . .
C14 C 0.81195(18) 0.60441(19) 0.3278(4) 0.0566(12) Uani 1 1 d . . . . .
C15 C 0.78951(19) 0.5809(2) 0.2250(5) 0.0653(14) Uani 1 1 d . . . . .
H15 H 0.789941 0.554443 0.203073 0.078 Uiso 1 1 calc R U . . .
C16 C 0.7668(2) 0.5972(3) 0.1565(6) 0.0788(18) Uani 1 1 d . . . . .
H16 H 0.752587 0.582371 0.087212 0.095 Uiso 1 1 calc R U . . .
C17 C 0.7654(2) 0.6356(3) 0.1920(6) 0.086(2) Uani 1 1 d . . . . .
H17 H 0.748841 0.645750 0.148186 0.103 Uiso 1 1 calc R U . . .
C18 C 0.7879(2) 0.6591(2) 0.2903(7) 0.0842(19) Uani 1 1 d . . . . .
H18 H 0.787416 0.685562 0.311337 0.101 Uiso 1 1 calc R U . . .
C19 C 0.8115(2) 0.6436(2) 0.3593(5) 0.0699(15) Uani 1 1 d . . . . .
H19 H 0.826802 0.659670 0.426285 0.084 Uiso 1 1 calc R U . . .
C20 C 0.86104(19) 0.61182(19) 0.5466(4) 0.0594(12) Uani 1 1 d . . . . .
H20 H 0.880195 0.644783 0.530969 0.071 Uiso 1 1 calc R U . . .
Br21 Br 0.80834(2) 0.60205(2) 0.63927(5) 0.06878(19) Uani 1 1 d . . . . .
Br22 Br 0.89746(2) 0.59138(2) 0.63274(5) 0.06827(19) Uani 1 1 d . . . . .
Br23 Br 0.72988(3) 0.60435(2) 0.83024(6) 0.0793(2) Uani 1 1 d . . . . .
N24 N 0.6333(2) 0.4736(2) 0.7596(5) 0.0839(15) Uani 1 1 d . . . . .
C25 C 0.6477(2) 0.4575(3) 0.6759(6) 0.0830(18) Uani 1 1 d . U . . .
C26 C 0.6817(3) 0.4462(4) 0.7292(7) 0.131(3) Uani 1 1 d . U . . .
H00X H 0.671997 0.414024 0.717584 0.157 Uiso 1 1 calc R U . . .
H00Y H 0.711788 0.464725 0.694100 0.157 Uiso 1 1 calc R U . . .
C27 C 0.6831(3) 0.4568(4) 0.8565(7) 0.125(3) Uani 1 1 d . U . . .
H00V H 0.714347 0.478285 0.880475 0.150 Uiso 1 1 calc R U . . .
H00W H 0.671995 0.428923 0.902387 0.150 Uiso 1 1 calc R U . . .
C28 C 0.6531(3) 0.4772(3) 0.8745(6) 0.091(2) Uani 1 1 d . U . . .
H00M H 0.629413 0.460055 0.932179 0.109 Uiso 1 1 calc R U . . .
H28 H 0.670851 0.509022 0.899296 0.109 Uiso 1 1 calc R U . . .
C29 C 0.6028(4) 0.4915(4) 0.7387(7) 0.127(3) Uani 1 1 d . . . . .
H29 H 0.597672 0.491692 0.656179 0.190 Uiso 1 1 calc R U . . .
H00T H 0.616417 0.522225 0.768704 0.190 Uiso 1 1 calc R U . . .
H00U H 0.574047 0.472404 0.777464 0.190 Uiso 1 1 calc R U . . .
O30 O 0.63552(17) 0.45163(19) 0.5727(4) 0.0917(14) Uani 1 1 d . . . . .

loop_
_atom_site_aniso_label
_atom_site_aniso_U_11
_atom_site_aniso_U_22
_atom_site_aniso_U_33
_atom_site_aniso_U_23
_atom_site_aniso_U_13
_atom_site_aniso_U_12
P1 0.0568(7) 0.0639(8) 0.0433(6) 0.0015(5) 0.0003(5) 0.0331(6)
C2 0.064(3) 0.069(3) 0.049(3) 0.006(2) 0.001(2) 0.040(3)
C3 0.062(3) 0.069(3) 0.061(3) 0.002(3) 0.005(2) 0.034(3)
C5 0.092(5) 0.112(6) 0.074(4) 0.019(4) 0.029(4) 0.066(5)
C4 0.072(4) 0.086(4) 0.083(4) 0.017(3) 0.018(3) 0.044(4)
C8 0.063(3) 0.065(3) 0.042(2) -0.003(2) -0.001(2) 0.033(3)
C6 0.114(6) 0.123(6) 0.055(3) 0.000(4) 0.013(4) 0.078(5)
C7 0.078(4) 0.088(4) 0.057(3) -0.006(3) 0.002(3) 0.044(4)
C9 0.073(4) 0.073(4) 0.052(3) 0.005(3) 0.006(3) 0.037(3)
C10 0.071(4) 0.096(5) 0.060(3) 0.006(3) 0.009(3) 0.029(4)
C11 0.091(5) 0.074(4) 0.072(4) 0.011(3) 0.014(3) 0.030(4)
C12 0.107(5) 0.073(4) 0.066(4) 0.007(3) 0.008(3) 0.053(4)
C13 0.073(4) 0.072(4) 0.060(3) 0.001(3) -0.001(3) 0.039(3)
C14 0.059(3) 0.065(3) 0.052(3) 0.012(2) 0.005(2) 0.035(3)
C15 0.062(3) 0.076(4) 0.056(3) 0.010(3) -0.001(2) 0.033(3)
C16 0.062(4) 0.097(5) 0.069(4) 0.022(3) -0.006(3) 0.034(3)
C17 0.065(4) 0.102(5) 0.094(5) 0.041(4) 0.003(3) 0.044(4)
C18 0.082(5) 0.075(4) 0.106(5) 0.024(4) 0.014(4) 0.048(4)
C19 0.075(4) 0.068(4) 0.071(4) 0.004(3) 0.003(3) 0.039(3)
C20 0.064(3) 0.061(3) 0.050(3) 0.000(2) 0.003(2) 0.029(3)
Br21 0.0768(4) 0.0806(4) 0.0553(3) -0.0007(3) 0.0075(3) 0.0441(3)
Br22 0.0682(4) 0.0828(4) 0.0549(3) -0.0034(3) -0.0088(3) 0.0386(3)
Br23 0.0826(5) 0.0719(4) 0.0670(4) -0.0005(3) 0.0064(3) 0.0263(3)
N24 0.098(4) 0.099(4) 0.064(3) -0.002(3) -0.002(3) 0.056(4)
C25 0.073(4) 0.104(5) 0.064(4) -0.001(3) 0.005(3) 0.038(4)
C26 0.125(6) 0.218(9) 0.083(5) -0.004(6) -0.004(5) 0.110(6)
C27 0.122(6) 0.206(9) 0.073(4) 0.002(5) -0.009(4) 0.100(6)
C28 0.110(6) 0.102(5) 0.060(4) -0.004(3) -0.002(3) 0.052(5)
C29 0.172(9) 0.174(10) 0.084(5) -0.021(6) -0.015(6) 0.124(9)
O30 0.094(3) 0.124(4) 0.062(3) -0.011(2) -0.004(2) 0.059(3)

loop_
_atom_type_symbol
_atom_type_description
_atom_type_scat_dispersion_real
_atom_type_scat_dispersion_imag
_atom_type_scat_source
C C 0.0181 0.0091 'International Tables Vol C Tables 4.2.6.8 and 6.1.1.4'
H H 0.0000 0.0000 'International Tables Vol C Tables 4.2.6.8 and 6.1.1.4'
Br Br -0.6763 1.2805 'International Tables Vol C Tables 4.2.6.8 and 6.1.1.4'
N N 0.0311 0.0180 'International Tables Vol C Tables 4.2.6.8 and 6.1.1.4'
O O 0.0492 0.0322 'International Tables Vol C Tables 4.2.6.8 and 6.1.1.4'
P P 0.2955 0.4335 'International Tables Vol C Tables 4.2.6.8 and 6.1.1.4'

loop_
_geom_angle_atom_site_label_1
_geom_angle_atom_site_label_2
_geom_angle_atom_site_label_3
_geom_angle
_geom_angle_site_symmetry_1
_geom_angle_site_symmetry_3
_geom_angle_publ_flag
C8 P1 C14 109.5(3) . . ?
C8 P1 C2 109.3(3) . . ?
C14 P1 C2 109.7(2) . . ?
C8 P1 C20 109.5(2) . . ?
C14 P1 C20 108.9(3) . . ?
C2 P1 C20 109.9(3) . . ?
C3 C2 C7 119.9(5) . . ?
C3 C2 P1 122.0(4) . . ?
C7 C2 P1 117.8(4) . . ?
C2 C3 C4 120.0(6) . . ?
C2 C3 H3 120.0 . . ?
C4 C3 H3 120.0 . . ?
C6 C5 C4 120.9(6) . . ?
C6 C5 H5 119.6 . . ?
C4 C5 H5 119.6 . . ?
C5 C4 C3 119.9(7) . . ?
C5 C4 H4 120.0 . . ?
C3 C4 H4 120.0 . . ?
C9 C8 C13 120.0(5) . . ?
C9 C8 P1 120.4(4) . . ?
C13 C8 P1 119.6(4) . . ?
C5 C6 C7 120.4(7) . . ?
C5 C6 H6 119.8 . . ?
C7 C6 H6 119.8 . . ?
C6 C7 C2 118.9(6) . . ?
C6 C7 H7 120.5 . . ?
C2 C7 H7 120.5 . . ?
C10 C9 C8 118.7(6) . . ?
C10 C9 H9 120.6 . . ?
C8 C9 H9 120.6 . . ?
C11 C10 C9 120.7(6) . . ?
C11 C10 H10 119.6 . . ?
C9 C10 H10 119.6 . . ?
C12 C11 C10 120.5(7) . . ?
C12 C11 H11 119.7 . . ?
C10 C11 H11 119.7 . . ?
C11 C12 C13 120.6(6) . . ?
C11 C12 H12 119.7 . . ?
C13 C12 H12 119.7 . . ?
C12 C13 C8 119.3(6) . . ?
C12 C13 H13 120.3 . . ?
C8 C13 H13 120.3 . . ?
C19 C14 C15 119.9(5) . . ?
C19 C14 P1 123.6(4) . . ?
C15 C14 P1 116.4(4) . . ?
C16 C15 C14 119.8(6) . . ?
C16 C15 H15 120.1 . . ?
C14 C15 H15 120.1 . . ?
C17 C16 C15 119.3(6) . . ?
C17 C16 H16 120.3 . . ?
C15 C16 H16 120.3 . . ?
C18 C17 C16 121.1(6) . . ?
C18 C17 H17 119.5 . . ?
C16 C17 H17 119.5 . . ?
C17 C18 C19 120.4(7) . . ?
C17 C18 H18 119.8 . . ?
C19 C18 H18 119.8 . . ?
C14 C19 C18 119.5(6) . . ?
C14 C19 H19 120.3 . . ?
C18 C19 H19 120.3 . . ?
P1 C20 Br22 110.7(3) . . ?
P1 C20 Br21 110.3(3) . . ?
Br22 C20 Br21 110.2(2) . . ?
P1 C20 H20 108.5 . . ?
Br22 C20 H20 108.5 . . ?
Br21 C20 H20 108.5 . . ?
C25 N24 C29 122.6(6) . . ?
C25 N24 C28 116.6(6) . . ?
C29 N24 C28 120.5(6) . . ?
O30 C25 N24 127.3(7) . . ?
O30 C25 C26 125.6(7) . . ?
N24 C25 C26 107.1(6) . . ?
C27 C26 C25 105.8(7) . . ?
C27 C26 H00X 110.6 . . ?
C25 C26 H00X 110.6 . . ?
C27 C26 H00Y 110.6 . . ?
C25 C26 H00Y 110.6 . . ?
H00X C26 H00Y 108.7 . . ?
C26 C27 C28 107.2(7) . . ?
C26 C27 H00V 110.3 . . ?
C28 C27 H00V 110.3 . . ?
C26 C27 H00W 110.3 . . ?
C28 C27 H00W 110.3 . . ?
H00V C27 H00W 108.5 . . ?
N24 C28 C27 103.0(6) . . ?
N24 C28 H00M 111.2 . . ?
C27 C28 H00M 111.2 . . ?
N24 C28 H28 111.2 . . ?
C27 C28 H28 111.2 . . ?
H00M C28 H28 109.1 . . ?
N24 C29 H29 109.5 . . ?
N24 C29 H00T 109.5 . . ?
H29 C29 H00T 109.5 . . ?
N24 C29 H00U 109.5 . . ?
H29 C29 H00U 109.5 . . ?
H00T C29 H00U 109.5 . . ?

loop_
_geom_bond_atom_site_label_1
_geom_bond_atom_site_label_2
_geom_bond_distance
_geom_bond_site_symmetry_2
_geom_bond_publ_flag
P1 C8 1.791(6) . ?
P1 C14 1.792(5) . ?
P1 C2 1.796(5) . ?
P1 C20 1.817(5) . ?
C2 C3 1.383(8) . ?
C2 C7 1.401(8) . ?
C3 C4 1.383(8) . ?
C3 H3 0.9300 . ?
C5 C6 1.367(10) . ?
C5 C4 1.369(10) . ?
C5 H5 0.9300 . ?
C4 H4 0.9300 . ?
C8 C9 1.400(8) . ?
C8 C13 1.402(8) . ?
C6 C7 1.387(9) . ?
C6 H6 0.9300 . ?
C7 H7 0.9300 . ?
C9 C10 1.382(9) . ?
C9 H9 0.9300 . ?
C10 C11 1.379(10) . ?
C10 H10 0.9300 . ?
C11 C12 1.364(10) . ?
C11 H11 0.9300 . ?
C12 C13 1.378(9) . ?
C12 H12 0.9300 . ?
C13 H13 0.9300 . ?
C14 C19 1.373(8) . ?
C14 C15 1.407(8) . ?
C15 C16 1.385(8) . ?
C15 H15 0.9300 . ?
C16 C17 1.376(10) . ?
C16 H16 0.9300 . ?
C17 C18 1.364(10) . ?
C17 H17 0.9300 . ?
C18 C19 1.391(9) . ?
C18 H18 0.9300 . ?
C19 H19 0.9300 . ?
C20 Br22 1.944(6) . ?
C20 Br21 1.946(5) . ?
C20 H20 0.9800 . ?
N24 C25 1.307(8) . ?
N24 C29 1.442(10) . ?
N24 C28 1.449(8) . ?
C25 O30 1.231(8) . ?
C25 C26 1.503(11) . ?
C26 C27 1.493(11) . ?
C26 H00X 0.9700 . ?
C26 H00Y 0.9700 . ?
C27 C28 1.494(11) . ?
C27 H00V 0.9700 . ?
C27 H00W 0.9700 . ?
C28 H00M 0.9700 . ?
C28 H28 0.9700 . ?
C29 H29 0.9600 . ?
C29 H00T 0.9600 . ?
C29 H00U 0.9600 . ?
